data_4075000
loop_
_publ_author_name
'Pe\<skov\'a, Mark\'eta'
'\<Sim\%unek, Petr'
'Bertolasi, Valerio'
'Mach\'a\<cek, Vladim\'ir'
'Ly\<cka, Anton\'in'

_publ_section_title
;
 Novel 5-(4-Substituted-phenyldiazenyl)-1,3,2\l4-oxazaborines and Their
 Rearrangement to 1,2,4,3\l4-Triazaborines
;
_journal_issue 8
_journal_name_full Organometallics
_journal_page_first 2025
_journal_paper_doi 10.1021/om051078x
_journal_volume 25
_journal_year 2006
_chemical_formula_moiety 'C24 H24 B N3 O2'
_chemical_formula_sum 'C24 H24 B N3 O2'
_chemical_formula_weight 397.27
_chemical_name_systematic
;
 ?
;
_space_group_IT_number 4
_symmetry_cell_setting monoclinic
_symmetry_space_group_name_Hall 'P 2yb'
_symmetry_space_group_name_H-M 'P 1 21 1'
_atom_sites_solution_hydrogens geom
_atom_sites_solution_primary direct
_atom_sites_solution_secondary difmap
_audit_creation_method SHELXL-97
_cell_angle_alpha 90.00
_cell_angle_beta 96.390(2)
_cell_angle_gamma 90.00
_cell_formula_units_Z 4
_cell_length_a 10.2803(4)
_cell_length_b 12.4823(5)
_cell_length_c 17.2317(8)
_cell_measurement_reflns_used 4907
_cell_measurement_temperature 295
_cell_measurement_theta_max 28.3
_cell_measurement_theta_min 3.3
_cell_volume 2197.47(16)
_computing_cell_refinement 'Denzo SMN (Otwinowski & Minor, 1997)'
_computing_data_collection 'COLLECT (Nonius, 1997)'
_computing_data_reduction 'Denzo SMN (Otwinowski & Minor, 1997)'
_computing_molecular_graphics 'ORTEP III(Burnett & Johnson, 1996)'
_computing_publication_material
;
SHELXL-97 (Sheldrick, 1997), PARST (Nardelli, 1995)
;
_computing_structure_refinement 'SHELXL-97 (Sheldrick, 1997)'
_computing_structure_solution 'SIR97 (Altomare et al., 1999)'
_diffrn_ambient_temperature 295
_diffrn_measured_fraction_theta_full 0.944
_diffrn_measured_fraction_theta_max 0.944
_diffrn_measurement_device_type 'Nonius Kappa CCD'
_diffrn_measurement_method '\f scans and \w scans'
_diffrn_radiation_monochromator graphite
_diffrn_radiation_source 'fine-focus sealed tube'
_diffrn_radiation_type MoK\a
_diffrn_radiation_wavelength 0.71073
_diffrn_reflns_av_R_equivalents 0.0520
_diffrn_reflns_av_sigmaI/netI 0.0597
_diffrn_reflns_limit_h_max 13
_diffrn_reflns_limit_h_min -13
_diffrn_reflns_limit_k_max 16
_diffrn_reflns_limit_k_min -14
_diffrn_reflns_limit_l_max 22
_diffrn_reflns_limit_l_min -22
_diffrn_reflns_number 17145
_diffrn_reflns_theta_full 28.34
_diffrn_reflns_theta_max 28.3
_diffrn_reflns_theta_min 3.3
_exptl_absorpt_coefficient_mu 0.077
_exptl_absorpt_correction_type none
_exptl_crystal_colour orange
_exptl_crystal_density_diffrn 1.201
_exptl_crystal_density_method 'not measured'
_exptl_crystal_description irregular
_exptl_crystal_F_000 840
_exptl_crystal_size_max 0.54
_exptl_crystal_size_mid 0.21
_exptl_crystal_size_min 0.12
_refine_diff_density_max 0.174
_refine_diff_density_min -0.220
_refine_diff_density_rms 0.042
_refine_ls_abs_structure_details 'Flack H D (1983), Acta Cryst. A39, 876-881'
_refine_ls_abs_structure_Flack -0.3(13)
_refine_ls_extinction_method none
_refine_ls_goodness_of_fit_ref 1.022
_refine_ls_hydrogen_treatment mixed
_refine_ls_matrix_type full
_refine_ls_number_parameters 555
_refine_ls_number_reflns 5416
_refine_ls_number_restraints 1
_refine_ls_restrained_S_all 1.022
_refine_ls_R_factor_all 0.0746
_refine_ls_R_factor_gt 0.0481
_refine_ls_shift/su_max 0.000
_refine_ls_shift/su_mean 0.000
_refine_ls_structure_factor_coef Fsqd
_refine_ls_weighting_details 'calc w=1/[\s^2^(Fo^2^)+(0.0675P)^2^+0.0987P] where P=(Fo^2^+2Fc^2^)/3'
_refine_ls_weighting_scheme calc
_refine_ls_wR_factor_gt 0.1104
_refine_ls_wR_factor_ref 0.1250
_reflns_number_gt 4026
_reflns_number_total 5416
_reflns_threshold_expression I>2sigma(I)
_cod_data_source_file om051078xsi20060202_021337.cif
_cod_data_source_block (17)
_cod_original_cell_volume 2197.5(2)
_cod_original_sg_symbol_H-M 'P 21'
_cod_database_code 4075000

loop_
_symmetry_equiv_pos_as_xyz
'x, y, z'
'-x, y+1/2, -z'

loop_
_atom_site_label
_atom_site_type_symbol
_atom_site_fract_x
_atom_site_fract_y
_atom_site_fract_z
_atom_site_U_iso_or_equiv
_atom_site_adp_type
_atom_site_occupancy
_atom_site_symmetry_multiplicity
_atom_site_calc_flag
_atom_site_refinement_flags
O1A O 0.1424(2) 0.23259(19) 0.3330(2) 0.0829(8) Uani 1 1 d .
O2A O 0.86866(17) -0.24116(16) 0.39584(13) 0.0515(5) Uani 1 1 d .
N1A N 0.1241(2) -0.09055(19) 0.40042(14) 0.0449(5) Uani 1 1 d .
H1A H 0.053(3) -0.129(3) 0.3913(18) 0.051(9) Uiso 1 1 d .
N2A N 0.3505(2) 0.01371(18) 0.37472(13) 0.0418(5) Uani 1 1 d .
N3A N 0.3621(2) -0.08374(18) 0.40238(13) 0.0397(5) Uani 1 1 d .
B1A B 0.2511(3) -0.1411(2) 0.44438(18) 0.0392(6) Uani 1 1 d .
C1A C 0.1151(3) 0.0059(2) 0.37186(17) 0.0451(6) Uani 1 1 d .
C2A C 0.2346(3) 0.0636(2) 0.36645(16) 0.0432(6) Uani 1 1 d .
C3A C -0.0168(3) 0.0473(3) 0.3395(2) 0.0680(9) Uani 1 1 d .
H31 H -0.0194 0.0562 0.2840 0.082 Uiso 1 1 calc R
H32 H -0.0325 0.1150 0.3632 0.082 Uiso 1 1 calc R
H33 H -0.0831 -0.0029 0.3506 0.082 Uiso 1 1 calc R
C4A C 0.2403(3) 0.1760(2) 0.34052(18) 0.0521(7) Uani 1 1 d .
C5A C 0.3696(3) 0.2211(3) 0.3237(2) 0.0641(8) Uani 1 1 d .
H51 H 0.4109 0.1723 0.2910 0.077 Uiso 1 1 calc R
H52 H 0.4248 0.2312 0.3719 0.077 Uiso 1 1 calc R
H53 H 0.3559 0.2887 0.2975 0.077 Uiso 1 1 calc R
C6A C 0.4902(2) -0.1277(2) 0.39910(16) 0.0397(6) Uani 1 1 d .
C7A C 0.5672(3) -0.0962(2) 0.34160(17) 0.0447(6) Uani 1 1 d .
H7A H 0.5339 -0.0485 0.3030 0.054 Uiso 1 1 calc R
C8A C 0.6918(3) -0.1353(2) 0.34158(17) 0.0471(6) Uani 1 1 d .
H8A H 0.7430 -0.1133 0.3033 0.057 Uiso 1 1 calc R
C9A C 0.7423(2) -0.2080(2) 0.39896(16) 0.0420(6) Uani 1 1 d .
C10A C 0.6644(2) -0.2416(2) 0.45512(17) 0.0461(6) Uani 1 1 d .
H10A H 0.6964 -0.2910 0.4929 0.055 Uiso 1 1 calc R
C11A C 0.5391(3) -0.2014(2) 0.45473(17) 0.0451(6) Uani 1 1 d .
H11A H 0.4871 -0.2241 0.4924 0.054 Uiso 1 1 calc R
C12A C 0.9101(3) -0.3328(3) 0.4426(2) 0.0617(9) Uani 1 1 d .
H121 H 0.9195 -0.3130 0.4968 0.074 Uiso 1 1 calc R
H122 H 0.9925 -0.3579 0.4286 0.074 Uiso 1 1 calc R
H123 H 0.8459 -0.3886 0.4338 0.074 Uiso 1 1 calc R
C13A C 0.2455(2) -0.2700(2) 0.42856(17) 0.0423(6) Uani 1 1 d .
C14A C 0.2126(3) -0.3090(3) 0.35361(19) 0.0564(7) Uani 1 1 d .
H14A H 0.1966 -0.2606 0.3126 0.068 Uiso 1 1 calc R
C15A C 0.2027(4) -0.4184(3) 0.3378(2) 0.0737(10) Uani 1 1 d .
H15A H 0.1818 -0.4422 0.2868 0.088 Uiso 1 1 calc R
C16A C 0.2241(4) -0.4917(3) 0.3983(3) 0.0738(10) Uani 1 1 d .
H16A H 0.2157 -0.5647 0.3883 0.089 Uiso 1 1 calc R
C17A C 0.2576(3) -0.4561(3) 0.4725(3) 0.0680(10) Uani 1 1 d .
H17A H 0.2734 -0.5049 0.5131 0.082 Uiso 1 1 calc R
C18A C 0.2682(3) -0.3463(2) 0.48766(19) 0.0526(7) Uani 1 1 d .
H18A H 0.2910 -0.3233 0.5387 0.063 Uiso 1 1 calc R
C19A C 0.2608(3) -0.1057(2) 0.53539(17) 0.0446(6) Uani 1 1 d .
C20A C 0.1617(4) -0.1343(3) 0.5806(2) 0.0629(8) Uani 1 1 d .
H20A H 0.0909 -0.1738 0.5578 0.075 Uiso 1 1 calc R
C21A C 0.1658(5) -0.1055(4) 0.6583(2) 0.0814(12) Uani 1 1 d .
H21A H 0.0987 -0.1267 0.6869 0.098 Uiso 1 1 calc R
C22A C 0.2672(5) -0.0464(4) 0.6934(2) 0.0879(13) Uani 1 1 d .
H22A H 0.2698 -0.0274 0.7457 0.106 Uiso 1 1 calc R
C23A C 0.3671(4) -0.0148(3) 0.6498(2) 0.0765(11) Uani 1 1 d .
H23A H 0.4361 0.0266 0.6728 0.092 Uiso 1 1 calc R
C24A C 0.3636(3) -0.0447(3) 0.5726(2) 0.0567(8) Uani 1 1 d .
H24A H 0.4314 -0.0238 0.5445 0.068 Uiso 1 1 calc R
O1B O 0.1882(2) 0.52193(17) 0.12741(17) 0.0710(7) Uani 1 1 d .
O2B O 0.90269(18) 0.03735(19) 0.13418(15) 0.0618(6) Uani 1 1 d .
N1B N 0.1566(2) 0.18845(18) 0.10164(14) 0.0420(5) Uani 1 1 d .
H1B H 0.090(3) 0.151(3) 0.1090(17) 0.044(8) Uiso 1 1 d .
N2B N 0.3884(2) 0.29822(17) 0.11657(13) 0.0394(5) Uani 1 1 d .
N3B N 0.39281(18) 0.19701(17) 0.09756(13) 0.0380(5) Uani 1 1 d .
B1B B 0.2665(3) 0.1360(2) 0.05811(18) 0.0375(6) Uani 1 1 d .
C1B C 0.1538(2) 0.2893(2) 0.12070(16) 0.0404(6) Uani 1 1 d .
C2B C 0.2738(2) 0.3482(2) 0.11804(16) 0.0402(6) Uani 1 1 d .
C3B C 0.0352(3) 0.3362(3) 0.1512(2) 0.0595(8) Uani 1 1 d .
H34 H -0.0250 0.2798 0.1601 0.071 Uiso 1 1 calc R
H35 H -0.0063 0.3857 0.1137 0.071 Uiso 1 1 calc R
H36 H 0.0609 0.3730 0.1994 0.071 Uiso 1 1 calc R
C4B C 0.2845(3) 0.4649(2) 0.13322(19) 0.0482(7) Uani 1 1 d .
C5B C 0.4182(3) 0.5111(3) 0.1556(3) 0.0725(10) Uani 1 1 d .
H54 H 0.4191 0.5848 0.1397 0.087 Uiso 1 1 calc R
H55 H 0.4815 0.4716 0.1301 0.087 Uiso 1 1 calc R
H56 H 0.4395 0.5064 0.2111 0.087 Uiso 1 1 calc R
C6B C 0.5217(2) 0.1529(2) 0.10795(16) 0.0389(6) Uani 1 1 d .
C7B C 0.6160(2) 0.1940(2) 0.16466(17) 0.0469(6) Uani 1 1 d .
H7B H 0.5943 0.2490 0.1973 0.056 Uiso 1 1 calc R
C8B C 0.7411(3) 0.1532(3) 0.17228(18) 0.0508(7) Uani 1 1 d .
H8B H 0.8036 0.1809 0.2101 0.061 Uiso 1 1 calc R
C9B C 0.7750(2) 0.0707(2) 0.12386(18) 0.0480(6) Uani 1 1 d .
C10B C 0.6809(3) 0.0278(2) 0.06882(19) 0.0502(7) Uani 1 1 d .
H10B H 0.7021 -0.0286 0.0372 0.060 Uiso 1 1 calc R
C11B C 0.5557(3) 0.0689(2) 0.06107(17) 0.0470(6) Uani 1 1 d .
H11B H 0.4929 0.0400 0.0239 0.056 Uiso 1 1 calc R
C12B C 0.9328(3) -0.0586(3) 0.0938(3) 0.0760(11) Uani 1 1 d .
H124 H 0.8739 -0.1146 0.1053 0.091 Uiso 1 1 calc R
H125 H 1.0212 -0.0799 0.1105 0.091 Uiso 1 1 calc R
H126 H 0.9234 -0.0453 0.0386 0.091 Uiso 1 1 calc R
C13B C 0.2419(2) 0.1643(2) -0.03349(16) 0.0421(6) Uani 1 1 d .
C14B C 0.1212(3) 0.1394(3) -0.0748(2) 0.0575(8) Uani 1 1 d .
H14B H 0.0556 0.1107 -0.0479 0.069 Uiso 1 1 calc R
C15B C 0.0959(4) 0.1562(3) -0.1548(2) 0.0715(10) Uani 1 1 d .
H15B H 0.0140 0.1398 -0.1806 0.086 Uiso 1 1 calc R
C16B C 0.1911(4) 0.1966(3) -0.1953(2) 0.0723(10) Uani 1 1 d .
H16B H 0.1753 0.2054 -0.2491 0.087 Uiso 1 1 calc R
C17B C 0.3107(4) 0.2244(3) -0.1567(2) 0.0691(9) Uani 1 1 d .
H17B H 0.3747 0.2542 -0.1842 0.083 Uiso 1 1 calc R
C18B C 0.3358(3) 0.2078(3) -0.07672(18) 0.0529(7) Uani 1 1 d .
H18B H 0.4173 0.2263 -0.0514 0.063 Uiso 1 1 calc R
C19B C 0.2713(2) 0.0094(2) 0.07913(16) 0.0401(6) Uani 1 1 d .
C20B C 0.2553(3) -0.0718(2) 0.0228(2) 0.0573(8) Uani 1 1 d .
H20B H 0.2460 -0.0540 -0.0299 0.069 Uiso 1 1 calc R
C21B C 0.2531(4) -0.1799(3) 0.0453(3) 0.0783(12) Uani 1 1 d .
H21B H 0.2408 -0.2328 0.0072 0.094 Uiso 1 1 calc R
C22B C 0.2684(4) -0.2080(3) 0.1213(3) 0.0834(13) Uani 1 1 d .
H22B H 0.2654 -0.2798 0.1355 0.100 Uiso 1 1 calc R
C23B C 0.2884(4) -0.1308(3) 0.1773(3) 0.0760(11) Uani 1 1 d .
H23B H 0.3018 -0.1501 0.2297 0.091 Uiso 1 1 calc R
C24B C 0.2886(3) -0.0234(3) 0.1562(2) 0.0556(7) Uani 1 1 d .
H24B H 0.3009 0.0282 0.1953 0.067 Uiso 1 1 calc R

loop_
_atom_site_aniso_label
_atom_site_aniso_U_11
_atom_site_aniso_U_22
_atom_site_aniso_U_33
_atom_site_aniso_U_23
_atom_site_aniso_U_13
_atom_site_aniso_U_12
O1A 0.0746(16) 0.0460(13) 0.127(2) 0.0203(14) 0.0080(15) 0.0149(12)
O2A 0.0366(9) 0.0517(12) 0.0674(13) 0.0032(10) 0.0115(9) 0.0043(8)
N1A 0.0376(11) 0.0384(12) 0.0579(15) 0.0031(11) 0.0021(10) -0.0016(10)
N2A 0.0444(12) 0.0354(11) 0.0458(12) 0.0030(10) 0.0057(9) 0.0000(9)
N3A 0.0367(10) 0.0361(11) 0.0463(12) 0.0046(10) 0.0042(9) 0.0014(9)
B1A 0.0338(13) 0.0352(14) 0.0488(17) 0.0032(13) 0.0056(11) -0.0006(11)
C1A 0.0450(14) 0.0407(14) 0.0487(16) 0.0008(12) 0.0010(11) 0.0051(12)
C2A 0.0453(14) 0.0392(14) 0.0447(15) 0.0020(12) 0.0040(11) 0.0013(11)
C3A 0.0480(16) 0.0547(19) 0.097(3) 0.0136(19) -0.0103(16) 0.0047(14)
C4A 0.0613(18) 0.0394(15) 0.0553(18) 0.0035(13) 0.0049(14) 0.0035(14)
C5A 0.081(2) 0.0436(16) 0.069(2) 0.0095(15) 0.0160(17) -0.0079(16)
C6A 0.0333(12) 0.0381(13) 0.0478(15) -0.0006(11) 0.0053(10) -0.0006(10)
C7A 0.0435(14) 0.0435(14) 0.0471(15) 0.0053(12) 0.0055(11) -0.0004(11)
C8A 0.0415(14) 0.0522(16) 0.0490(16) 0.0003(13) 0.0111(11) -0.0048(12)
C9A 0.0347(12) 0.0403(14) 0.0513(15) -0.0053(12) 0.0057(11) -0.0017(11)
C10A 0.0403(13) 0.0451(15) 0.0528(17) 0.0028(13) 0.0044(12) 0.0043(12)
C11A 0.0425(14) 0.0424(14) 0.0517(16) 0.0100(12) 0.0110(12) 0.0001(11)
C12A 0.0380(14) 0.0526(18) 0.095(3) 0.0124(17) 0.0099(14) 0.0061(13)
C13A 0.0372(12) 0.0373(14) 0.0529(16) 0.0023(12) 0.0079(11) 0.0014(11)
C14A 0.0674(18) 0.0499(17) 0.0539(18) -0.0036(15) 0.0161(14) -0.0019(15)
C15A 0.084(2) 0.061(2) 0.079(3) -0.024(2) 0.0197(19) -0.0104(19)
C16A 0.080(2) 0.0349(16) 0.108(3) -0.006(2) 0.018(2) 0.0080(16)
C17A 0.067(2) 0.0414(17) 0.094(3) 0.0130(18) 0.0062(19) 0.0073(15)
C18A 0.0550(16) 0.0397(15) 0.0615(19) 0.0071(13) -0.0012(14) 0.0045(13)
C19A 0.0480(14) 0.0354(13) 0.0507(16) 0.0009(11) 0.0065(12) 0.0058(11)
C20A 0.069(2) 0.0599(19) 0.063(2) 0.0011(16) 0.0224(16) -0.0004(16)
C21A 0.108(3) 0.079(3) 0.064(2) 0.003(2) 0.038(2) 0.005(2)
C22A 0.120(4) 0.094(3) 0.050(2) -0.011(2) 0.007(2) 0.024(3)
C23A 0.082(2) 0.080(3) 0.062(2) -0.016(2) -0.0157(19) 0.012(2)
C24A 0.0537(17) 0.0588(19) 0.0557(18) -0.0039(15) -0.0026(13) 0.0060(14)
O1B 0.0597(13) 0.0362(11) 0.117(2) -0.0056(12) 0.0075(13) 0.0096(10)
O2B 0.0343(10) 0.0570(13) 0.0931(17) -0.0074(12) 0.0016(10) 0.0097(9)
N1B 0.0347(11) 0.0361(11) 0.0558(14) 0.0019(10) 0.0078(9) -0.0020(10)
N2B 0.0401(11) 0.0306(10) 0.0470(12) -0.0007(9) 0.0027(9) 0.0010(9)
N3B 0.0347(10) 0.0322(10) 0.0470(12) -0.0032(9) 0.0040(9) 0.0004(8)
B1B 0.0364(13) 0.0292(13) 0.0464(16) -0.0013(12) 0.0027(11) -0.0010(11)
C1B 0.0385(12) 0.0343(13) 0.0484(15) 0.0016(11) 0.0052(11) 0.0045(10)
C2B 0.0376(12) 0.0344(13) 0.0481(15) -0.0004(11) 0.0028(11) 0.0008(11)
C3B 0.0454(15) 0.0482(17) 0.088(2) -0.0007(16) 0.0209(15) 0.0061(13)
C4B 0.0491(15) 0.0349(13) 0.0605(18) -0.0043(13) 0.0050(13) 0.0015(12)
C5B 0.0611(19) 0.0430(17) 0.110(3) -0.0125(19) -0.0063(19) -0.0061(15)
C6B 0.0337(11) 0.0354(13) 0.0473(15) 0.0012(11) 0.0027(10) 0.0002(10)
C7B 0.0425(14) 0.0449(15) 0.0525(16) -0.0056(13) 0.0025(12) 0.0027(12)
C8B 0.0382(13) 0.0530(17) 0.0595(18) -0.0064(14) -0.0029(12) 0.0010(12)
C9B 0.0355(13) 0.0448(15) 0.0631(18) 0.0035(14) 0.0031(12) 0.0022(11)
C10B 0.0416(14) 0.0486(16) 0.0607(18) -0.0105(14) 0.0063(12) 0.0060(12)
C11B 0.0380(13) 0.0471(15) 0.0549(17) -0.0099(13) 0.0015(11) 0.0027(11)
C12B 0.0393(16) 0.0505(18) 0.138(4) -0.016(2) 0.0100(18) 0.0096(14)
C13B 0.0424(13) 0.0346(13) 0.0491(15) 0.0012(11) 0.0042(11) 0.0027(10)
C14B 0.0588(17) 0.0560(18) 0.0550(18) 0.0076(14) -0.0050(14) -0.0172(15)
C15B 0.085(2) 0.063(2) 0.059(2) 0.0079(17) -0.0199(18) -0.0154(19)
C16B 0.103(3) 0.065(2) 0.0460(18) 0.0080(17) -0.0004(18) 0.000(2)
C17B 0.075(2) 0.073(2) 0.061(2) 0.0161(18) 0.0186(17) 0.0063(19)
C18B 0.0516(16) 0.0529(17) 0.0550(18) 0.0074(14) 0.0096(13) 0.0058(13)
C19B 0.0355(12) 0.0323(12) 0.0517(16) -0.0004(11) 0.0017(11) 0.0015(10)
C20B 0.0622(18) 0.0391(15) 0.070(2) -0.0111(14) 0.0070(15) 0.0013(13)
C21B 0.078(2) 0.0352(17) 0.120(4) -0.017(2) 0.005(2) 0.0032(15)
C22B 0.076(2) 0.0348(17) 0.136(4) 0.023(2) -0.004(2) 0.0036(16)
C23B 0.082(2) 0.052(2) 0.089(3) 0.030(2) -0.008(2) -0.0090(18)
C24B 0.0595(17) 0.0465(16) 0.0591(19) 0.0089(14) 0.0001(14) -0.0042(14)

loop_
_atom_type_symbol
_atom_type_description
_atom_type_scat_dispersion_real
_atom_type_scat_dispersion_imag
_atom_type_scat_source
C C 0.0033 0.0016 'International Tables Vol C Tables 4.2.6.8 and 6.1.1.4'
H H 0.0000 0.0000 'International Tables Vol C Tables 4.2.6.8 and 6.1.1.4'
N N 0.0061 0.0033 'International Tables Vol C Tables 4.2.6.8 and 6.1.1.4'
O O 0.0106 0.0060 'International Tables Vol C Tables 4.2.6.8 and 6.1.1.4'
B B 0.0013 0.0007 'International Tables Vol C Tables 4.2.6.8 and 6.1.1.4'

loop_
_geom_angle_atom_site_label_1
_geom_angle_atom_site_label_2
_geom_angle_atom_site_label_3
_geom_angle
C9A O2A C12A 116.2(2)
C1A N1A B1A 125.2(2)
C1A N1A H1A 114(2)
B1A N1A H1A 120(2)
N3A N2A C2A 121.0(2)
N2A N3A C6A 112.9(2)
N2A N3A B1A 123.0(2)
C6A N3A B1A 123.7(2)
N1A B1A N3A 101.5(2)
N1A B1A C19A 108.4(2)
N3A B1A C19A 110.4(2)
N1A B1A C13A 107.7(2)
N3A B1A C13A 112.5(2)
C19A B1A C13A 115.3(2)
N1A C1A C2A 117.6(2)
N1A C1A C3A 118.9(3)
C2A C1A C3A 123.2(3)
N2A C2A C1A 121.2(2)
N2A C2A C4A 114.2(2)
C1A C2A C4A 124.1(2)
C1A C3A H31 109.5
C1A C3A H32 109.5
H31 C3A H32 109.5
C1A C3A H33 109.5
H31 C3A H33 109.5
H32 C3A H33 109.5
O1A C4A C2A 121.4(3)
O1A C4A C5A 119.9(3)
C2A C4A C5A 118.8(3)
C4A C5A H51 109.5
C4A C5A H52 109.5
H51 C5A H52 109.5
C4A C5A H53 109.5
H51 C5A H53 109.5
H52 C5A H53 109.5
C11A C6A C7A 119.3(2)
C11A C6A N3A 119.5(2)
C7A C6A N3A 121.2(2)
C8A C7A C6A 120.4(3)
C8A C7A H7A 119.8
C6A C7A H7A 119.8
C7A C8A C9A 120.2(3)
C7A C8A H8A 119.9
C9A C8A H8A 119.9
O2A C9A C10A 124.0(3)
O2A C9A C8A 116.5(2)
C10A C9A C8A 119.4(2)
C11A C10A C9A 119.8(3)
C11A C10A H10A 120.1
C9A C10A H10A 120.1
C10A C11A C6A 120.8(2)
C10A C11A H11A 119.6
C6A C11A H11A 119.6
O2A C12A H121 109.5
O2A C12A H122 109.5
H121 C12A H122 109.5
O2A C12A H123 109.5
H121 C12A H123 109.5
H122 C12A H123 109.5
C14A C13A C18A 116.4(3)
C14A C13A B1A 120.1(3)
C18A C13A B1A 123.4(3)
C13A C14A C15A 122.0(3)
C13A C14A H14A 119.0
C15A C14A H14A 119.0
C16A C15A C14A 119.9(4)
C16A C15A H15A 120.1
C14A C15A H15A 120.1
C17A C16A C15A 119.5(3)
C17A C16A H16A 120.2
C15A C16A H16A 120.2
C16A C17A C18A 120.2(3)
C16A C17A H17A 119.9
C18A C17A H17A 119.9
C13A C18A C17A 121.9(3)
C13A C18A H18A 119.0
C17A C18A H18A 119.0
C20A C19A C24A 116.4(3)
C20A C19A B1A 120.0(3)
C24A C19A B1A 123.6(3)
C21A C20A C19A 121.9(4)
C21A C20A H20A 119.0
C19A C20A H20A 119.0
C22A C21A C20A 120.6(4)
C22A C21A H21A 119.7
C20A C21A H21A 119.7
C21A C22A C23A 119.1(4)
C21A C22A H22A 120.4
C23A C22A H22A 120.4
C24A C23A C22A 120.0(4)
C24A C23A H23A 120.0
C22A C23A H23A 120.0
C23A C24A C19A 121.9(3)
C23A C24A H24A 119.1
C19A C24A H24A 119.1
C9B O2B C12B 116.4(2)
C1B N1B B1B 124.2(2)
C1B N1B H1B 117(2)
B1B N1B H1B 119(2)
N3B N2B C2B 120.8(2)
N2B N3B C6B 113.5(2)
N2B N3B B1B 121.3(2)
C6B N3B B1B 124.8(2)
N1B B1B N3B 101.1(2)
N1B B1B C13B 109.6(2)
N3B B1B C13B 110.2(2)
N1B B1B C19B 107.8(2)
N3B B1B C19B 111.6(2)
C13B B1B C19B 115.5(2)
N1B C1B C2B 116.3(2)
N1B C1B C3B 120.5(2)
C2B C1B C3B 122.9(2)
N2B C2B C1B 121.4(2)
N2B C2B C4B 114.4(2)
C1B C2B C4B 122.9(2)
C1B C3B H34 109.5
C1B C3B H35 109.5
H34 C3B H35 109.5
C1B C3B H36 109.5
H34 C3B H36 109.5
H35 C3B H36 109.5
O1B C4B C2B 121.1(3)
O1B C4B C5B 120.7(3)
C2B C4B C5B 118.1(3)
C4B C5B H54 109.5
C4B C5B H55 109.5
H54 C5B H55 109.5
C4B C5B H56 109.5
H54 C5B H56 109.5
H55 C5B H56 109.5
C11B C6B C7B 118.9(2)
C11B C6B N3B 120.5(2)
C7B C6B N3B 120.6(2)
C8B C7B C6B 120.0(3)
C8B C7B H7B 120.0
C6B C7B H7B 120.0
C7B C8B C9B 120.7(3)
C7B C8B H8B 119.7
C9B C8B H8B 119.7
O2B C9B C10B 123.9(3)
O2B C9B C8B 116.5(3)
C10B C9B C8B 119.6(2)
C11B C10B C9B 119.7(3)
C11B C10B H10B 120.1
C9B C10B H10B 120.1
C10B C11B C6B 121.1(3)
C10B C11B H11B 119.4
C6B C11B H11B 119.4
O2B C12B H124 109.5
O2B C12B H125 109.5
H124 C12B H125 109.5
O2B C12B H126 109.5
H124 C12B H126 109.5
H125 C12B H126 109.5
C18B C13B C14B 116.4(3)
C18B C13B B1B 124.5(2)
C14B C13B B1B 119.0(2)
C15B C14B C13B 122.0(3)
C15B C14B H14B 119.0
C13B C14B H14B 119.0
C16B C15B C14B 120.0(3)
C16B C15B H15B 120.0
C14B C15B H15B 120.0
C15B C16B C17B 120.0(3)
C15B C16B H16B 120.0
C17B C16B H16B 120.0
C16B C17B C18B 120.0(3)
C16B C17B H17B 120.0
C18B C17B H17B 120.0
C17B C18B C13B 121.7(3)
C17B C18B H18B 119.2
C13B C18B H18B 119.2
C24B C19B C20B 116.4(3)
C24B C19B B1B 120.1(2)
C20B C19B B1B 123.5(3)
C19B C20B C21B 120.5(4)
C19B C20B H20B 119.7
C21B C20B H20B 119.7
C22B C21B C20B 121.0(4)
C22B C21B H21B 119.5
C20B C21B H21B 119.5
C21B C22B C23B 119.7(3)
C21B C22B H22B 120.2
C23B C22B H22B 120.2
C22B C23B C24B 120.1(4)
C22B C23B H23B 119.9
C24B C23B H23B 119.9
C19B C24B C23B 122.2(3)
C19B C24B H24B 118.9
C23B C24B H24B 118.9

loop_
_geom_bond_atom_site_label_1
_geom_bond_atom_site_label_2
_geom_bond_distance
O1A C4A 1.225(4)
O2A C9A 1.370(3)
O2A C12A 1.436(4)
N1A C1A 1.300(4)
N1A B1A 1.567(4)
N1A H1A 0.88(3)
N2A N3A 1.307(3)
N2A C2A 1.338(4)
N3A C6A 1.433(3)
N3A B1A 1.588(3)
B1A C19A 1.622(4)
B1A C13A 1.632(4)
C1A C2A 1.436(4)
C1A C3A 1.500(4)
C2A C4A 1.476(4)
C3A H31 0.9600
C3A H32 0.9600
C3A H33 0.9600
C4A C5A 1.501(4)
C5A H51 0.9600
C5A H52 0.9600
C5A H53 0.9600
C6A C11A 1.382(4)
C6A C7A 1.392(4)
C7A C8A 1.371(4)
C7A H7A 0.9300
C8A C9A 1.399(4)
C8A H8A 0.9300
C9A C10A 1.388(4)
C10A C11A 1.381(4)
C10A H10A 0.9300
C11A H11A 0.9300
C12A H121 0.9600
C12A H122 0.9600
C12A H123 0.9600
C13A C14A 1.386(4)
C13A C18A 1.394(4)
C14A C15A 1.394(5)
C14A H14A 0.9300
C15A C16A 1.386(6)
C15A H15A 0.9300
C16A C17A 1.361(6)
C16A H16A 0.9300
C17A C18A 1.397(5)
C17A H17A 0.9300
C18A H18A 0.9300
C19A C20A 1.396(4)
C19A C24A 1.398(4)
C20A C21A 1.382(5)
C20A H20A 0.9300
C21A C22A 1.362(7)
C21A H21A 0.9300
C22A C23A 1.396(6)
C22A H22A 0.9300
C23A C24A 1.378(5)
C23A H23A 0.9300
C24A H24A 0.9300
O1B C4B 1.215(4)
O2B C9B 1.369(3)
O2B C12B 1.436(4)
N1B C1B 1.302(4)
N1B B1B 1.567(4)
N1B H1B 0.85(3)
N2B N3B 1.307(3)
N2B C2B 1.336(3)
N3B C6B 1.427(3)
N3B B1B 1.591(3)
B1B C13B 1.610(4)
B1B C19B 1.622(4)
C1B C2B 1.441(4)
C1B C3B 1.500(4)
C2B C4B 1.481(4)
C3B H34 0.9600
C3B H35 0.9600
C3B H36 0.9600
C4B C5B 1.500(4)
C5B H54 0.9600
C5B H55 0.9600
C5B H56 0.9600
C6B C11B 1.392(4)
C6B C7B 1.395(4)
C7B C8B 1.376(4)
C7B H7B 0.9300
C8B C9B 1.394(4)
C8B H8B 0.9300
C9B C10B 1.385(4)
C10B C11B 1.378(4)
C10B H10B 0.9300
C11B H11B 0.9300
C12B H124 0.9600
C12B H125 0.9600
C12B H126 0.9600
C13B C18B 1.394(4)
C13B C14B 1.395(4)
C14B C15B 1.390(5)
C14B H14B 0.9300
C15B C16B 1.361(5)
C15B H15B 0.9300
C16B C17B 1.375(5)
C16B H16B 0.9300
C17B C18B 1.390(5)
C17B H17B 0.9300
C18B H18B 0.9300
C19B C24B 1.383(4)
C19B C20B 1.399(4)
C20B C21B 1.405(5)
C20B H20B 0.9300
C21B C22B 1.348(7)
C21B H21B 0.9300
C22B C23B 1.363(6)
C22B H22B 0.9300
C23B C24B 1.389(5)
C23B H23B 0.9300
C24B H24B 0.9300
